data_2215631
loop_
_publ_author_name
'Khan, Gul S.'
'Lehmann, Anna L.'
'George R. Clark'
'Barker, David'

_publ_section_title
;
 <i>N</i>-(3-Hydroxymethyl-5-nitrophenyl)acetamide dimethyl sulfoxide
 solvate
;
_journal_coeditor_code PK2041
_journal_issue 10
_journal_name_full 'Acta Crystallographica Section E'
_journal_page_first o3983
_journal_page_last o3983
_journal_paper_doi 10.1107/S1600536807042778
_journal_volume 63
_journal_year 2007
_chemical_formula_iupac 'C9 H10 N2 O4, C2 H6 O S'
_chemical_formula_moiety 'C9 H10 N2 O4, C2 H6 O S'
_chemical_formula_sum 'C11 H16 N2 O5 S'
_chemical_formula_weight 288.32
_chemical_name_systematic
;
<i>N</i>-(3-Hydroxymethyl-5-nitrophenyl)acetamide dimethyl sulfoxide solvate
;
_space_group_IT_number 2
_symmetry_cell_setting triclinic
_symmetry_space_group_name_Hall '-P 1'
_symmetry_space_group_name_H-M 'P -1'
_atom_sites_solution_hydrogens geom
_atom_sites_solution_primary direct
_atom_sites_solution_secondary difmap
_audit_creation_method SHELXL-97
_cell_angle_alpha 65.9040(10)
_cell_angle_beta 76.8890(10)
_cell_angle_gamma 74.0140(10)
_cell_formula_units_Z 2
_cell_length_a 7.2124(4)
_cell_length_b 10.1722(6)
_cell_length_c 10.4117(6)
_cell_measurement_reflns_used 3933
_cell_measurement_temperature 89(2)
_cell_measurement_theta_max 25.7
_cell_measurement_theta_min 2.2
_cell_volume 664.62(7)
_computing_cell_refinement 'SAINT (Siemens, 1995)'
_computing_data_collection 'SMART (Siemens, 1995)'
_computing_data_reduction 'SAINT (Siemens, 1995)'
_computing_molecular_graphics 'ORTEPIII (Burnett & Johnson, 1996)'
_computing_publication_material 'SHELXTL (Siemens, 1995)'
_computing_structure_refinement 'SHELXL97 (Sheldrick, 1997)'
_computing_structure_solution 'SHELXS97 (Sheldrick, 1997)'
_diffrn_ambient_temperature 89(2)
_diffrn_measured_fraction_theta_full 0.992
_diffrn_measured_fraction_theta_max 0.992
_diffrn_measurement_device_type 'Siemens SMART CCD'
_diffrn_measurement_method 'Area detector \w scans'
_diffrn_radiation_monochromator graphite
_diffrn_radiation_source 'fine-focus sealed tube'
_diffrn_radiation_type MoK\a
_diffrn_radiation_wavelength 0.71073
_diffrn_reflns_av_R_equivalents 0.0256
_diffrn_reflns_av_sigmaI/netI 0.0353
_diffrn_reflns_limit_h_max 8
_diffrn_reflns_limit_h_min -8
_diffrn_reflns_limit_k_max 12
_diffrn_reflns_limit_k_min -12
_diffrn_reflns_limit_l_max 12
_diffrn_reflns_limit_l_min -12
_diffrn_reflns_number 6112
_diffrn_reflns_theta_full 25.70
_diffrn_reflns_theta_max 25.7
_diffrn_reflns_theta_min 2.2
_diffrn_standards_decay_% <2
_diffrn_standards_number 0
_exptl_absorpt_coefficient_mu 0.26
_exptl_absorpt_correction_T_max 0.981
_exptl_absorpt_correction_T_min 0.672
_exptl_absorpt_correction_type multi-scan
_exptl_absorpt_process_details '(SADABS; Sheldrick, 1997)'
_exptl_crystal_colour colourless
_exptl_crystal_density_diffrn 1.441
_exptl_crystal_density_method 'not measured'
_exptl_crystal_description needle
_exptl_crystal_F_000 304
_exptl_crystal_size_max 0.32
_exptl_crystal_size_mid 0.20
_exptl_crystal_size_min 0.10
_refine_diff_density_max 0.500
_refine_diff_density_min -0.379
_refine_ls_extinction_method none
_refine_ls_goodness_of_fit_ref 1.02
_refine_ls_hydrogen_treatment mixed
_refine_ls_matrix_type full
_refine_ls_number_parameters 179
_refine_ls_number_reflns 2506
_refine_ls_number_restraints 0
_refine_ls_restrained_S_all 1.02
_refine_ls_R_factor_all 0.0507
_refine_ls_R_factor_gt 0.0382
_refine_ls_shift/su_max 0.000
_refine_ls_shift/su_mean 0.000
_refine_ls_structure_factor_coef Fsqd
_refine_ls_weighting_details 'calc w=1/[\s^2^(Fo^2^)+(0.0528P)^2^+0.4021P] where P=(Fo^2^+2Fc^2^)/3'
_refine_ls_weighting_scheme calc
_refine_ls_wR_factor_gt 0.0943
_refine_ls_wR_factor_ref 0.103
_reflns_number_gt 2078
_reflns_number_total 2506
_reflns_threshold_expression I>2\s(I)
_cod_data_source_file pk2041.cif
_cod_data_source_block I
_cod_database_code 2215631
_cod_database_fobs_code 2215631

loop_
_symmetry_equiv_pos_as_xyz
'x, y, z'
'-x, -y, -z'

loop_
_atom_site_type_symbol
_atom_site_label
_atom_site_fract_x
_atom_site_fract_y
_atom_site_fract_z
_atom_site_U_iso_or_equiv
_atom_site_adp_type
_atom_site_calc_flag
_atom_site_refinement_flags
_atom_site_occupancy
O O1 0.7428(2) 0.74152(14) 0.49286(14) 0.0194(3) Uani d . 1
O O2 0.7892(2) 0.12848(16) 0.93095(15) 0.0275(4) Uani d . 1
O O3 0.8474(2) 0.34423(16) 0.87491(15) 0.0240(3) Uani d . 1
O O4 0.7515(2) -0.04223(15) 0.57626(15) 0.0223(3) Uani d . 1
H HO4 0.751(4) -0.107(3) 0.547(3) 0.033(7) Uiso d . 1
N N1 0.7253(2) 0.61369(17) 0.36153(16) 0.0143(3) Uani d . 1
H H1 0.7122 0.6232 0.2779 0.017 Uiso calc R 1
N N2 0.8098(2) 0.25090(18) 0.84407(17) 0.0176(4) Uani d . 1
C C1 0.7568(3) 0.2115(2) 0.5149(2) 0.0144(4) Uani d . 1
C C2 0.7386(3) 0.3575(2) 0.4214(2) 0.0139(4) Uani d . 1
H H2 0.7207 0.3813 0.3282 0.017 Uiso calc R 1
C C3 0.7466(2) 0.4693(2) 0.4645(2) 0.0130(4) Uani d . 1
C C4 0.7726(3) 0.4339(2) 0.6049(2) 0.0144(4) Uani d . 1
H H4 0.7801 0.5056 0.6362 0.017 Uiso calc R 1
C C5 0.7867(3) 0.2879(2) 0.6955(2) 0.0148(4) Uani d . 1
C C6 0.7804(3) 0.1751(2) 0.6555(2) 0.0152(4) Uani d . 1
H H6 0.7915 0.0785 0.7201 0.018 Uiso calc R 1
C C7 0.7482(3) 0.0950(2) 0.4630(2) 0.0174(4) Uani d . 1
H H7A 0.6301 0.1233 0.4201 0.021 Uiso calc R 1
H H7B 0.8583 0.0868 0.3913 0.021 Uiso calc R 1
C C8 0.7231(3) 0.7392(2) 0.3791(2) 0.0150(4) Uani d . 1
C C9 0.6964(3) 0.8784(2) 0.2486(2) 0.0200(4) Uani d . 1
H H9A 0.5845 0.9475 0.2689 0.030 Uiso calc R 1
H H9B 0.6779 0.8556 0.1721 0.030 Uiso calc R 1
H H9C 0.8098 0.9204 0.2219 0.030 Uiso calc R 1
S S 0.67034(7) 0.73548(5) 0.95105(5) 0.02010(16) Uani d . 1
O O5 0.6536(2) 0.62318(16) 1.10091(14) 0.0233(3) Uani d . 1
C C10 0.9074(3) 0.6815(2) 0.8663(2) 0.0250(5) Uani d . 1
H H10A 1.0039 0.6890 0.9118 0.038 Uiso calc R 1
H H10B 0.9197 0.7450 0.7681 0.038 Uiso calc R 1
H H10C 0.9260 0.5817 0.8735 0.038 Uiso calc R 1
C C11 0.5368(3) 0.6896(2) 0.8558(2) 0.0239(5) Uani d . 1
H H11A 0.5771 0.5865 0.8722 0.036 Uiso calc R 1
H H11B 0.5612 0.7457 0.7562 0.036 Uiso calc R 1
H H11C 0.4003 0.7118 0.8879 0.036 Uiso calc R 1

loop_
_atom_site_aniso_label
_atom_site_aniso_U_11
_atom_site_aniso_U_22
_atom_site_aniso_U_33
_atom_site_aniso_U_12
_atom_site_aniso_U_13
_atom_site_aniso_U_23
O1 0.0281(8) 0.0156(7) 0.0178(7) -0.0067(6) -0.0044(6) -0.0074(6)
O2 0.0426(9) 0.0201(8) 0.0169(8) -0.0079(7) -0.0058(7) -0.0019(6)
O3 0.0330(8) 0.0257(8) 0.0206(8) -0.0106(6) -0.0079(6) -0.0107(6)
O4 0.0395(9) 0.0121(7) 0.0175(8) -0.0085(6) -0.0073(6) -0.0038(6)
N1 0.0188(8) 0.0137(8) 0.0115(8) -0.0041(6) -0.0035(6) -0.0044(7)
N2 0.0187(8) 0.0191(9) 0.0141(9) -0.0033(7) -0.0019(6) -0.0059(7)
C1 0.0116(9) 0.0157(10) 0.0175(10) -0.0024(7) -0.0012(7) -0.0082(8)
C2 0.0140(9) 0.0158(9) 0.0118(9) -0.0031(7) -0.0032(7) -0.0043(8)
C3 0.0109(9) 0.0140(9) 0.0141(9) -0.0029(7) -0.0018(7) -0.0049(8)
C4 0.0151(9) 0.0144(9) 0.0153(10) -0.0034(7) -0.0020(7) -0.0069(8)
C5 0.0132(9) 0.0186(10) 0.0127(9) -0.0034(7) -0.0021(7) -0.0056(8)
C6 0.0141(9) 0.0133(9) 0.0168(10) -0.0026(7) -0.0025(7) -0.0038(8)
C7 0.0205(10) 0.0142(9) 0.0177(10) -0.0043(7) -0.0034(8) -0.0052(8)
C8 0.0116(9) 0.0142(9) 0.0193(10) -0.0034(7) -0.0008(7) -0.0063(8)
C9 0.0242(10) 0.0144(10) 0.0209(11) -0.0046(8) -0.0038(8) -0.0054(8)
S 0.0245(3) 0.0192(3) 0.0170(3) -0.0062(2) -0.00436(19) -0.0052(2)
O5 0.0322(8) 0.0263(8) 0.0121(7) -0.0112(6) -0.0045(6) -0.0035(6)
C10 0.0227(11) 0.0296(12) 0.0182(11) -0.0070(9) -0.0048(8) -0.0021(9)
C11 0.0223(10) 0.0329(12) 0.0165(11) -0.0096(9) -0.0052(8) -0.0052(9)

loop_
_atom_type_symbol
_atom_type_description
_atom_type_scat_dispersion_real
_atom_type_scat_dispersion_imag
_atom_type_scat_source
C C 0.0033 0.0016 'International Tables Vol C Tables 4.2.6.8 and 6.1.1.4'
H H 0.0000 0.0000 'International Tables Vol C Tables 4.2.6.8 and 6.1.1.4'
N N 0.0061 0.0033 'International Tables Vol C Tables 4.2.6.8 and 6.1.1.4'
O O 0.0106 0.0060 'International Tables Vol C Tables 4.2.6.8 and 6.1.1.4'
S S 0.1246 0.1234 'International Tables Vol C Tables 4.2.6.8 and 6.1.1.4'

loop_
_geom_angle_atom_site_label_1
_geom_angle_atom_site_label_2
_geom_angle_atom_site_label_3
_geom_angle
C7 O4 HO4 110.7(18)
C8 N1 C3 127.59(16)
C8 N1 H1 116.2
C3 N1 H1 116.2
O3 N2 O2 123.43(17)
O3 N2 C5 118.31(16)
O2 N2 C5 118.26(16)
C2 C1 C6 119.66(17)
C2 C1 C7 119.49(17)
C6 C1 C7 120.85(17)
C1 C2 C3 121.52(18)
C1 C2 H2 119.2
C3 C2 H2 119.2
C4 C3 C2 119.39(17)
C4 C3 N1 123.66(16)
C2 C3 N1 116.94(16)
C5 C4 C3 117.43(17)
C5 C4 H4 121.3
C3 C4 H4 121.3
C6 C5 C4 124.38(18)
C6 C5 N2 118.08(17)
C4 C5 N2 117.54(16)
C5 C6 C1 117.60(17)
C5 C6 H6 121.2
C1 C6 H6 121.2
O4 C7 C1 110.61(16)
O4 C7 H7A 109.5
C1 C7 H7A 109.5
O4 C7 H7B 109.5
C1 C7 H7B 109.5
H7A C7 H7B 108.1
O1 C8 N1 123.12(18)
O1 C8 C9 121.40(17)
N1 C8 C9 115.48(17)
C8 C9 H9A 109.5
C8 C9 H9B 109.5
H9A C9 H9B 109.5
C8 C9 H9C 109.5
H9A C9 H9C 109.5
H9B C9 H9C 109.5
O5 S C11 105.62(9)
O5 S C10 106.87(9)
C11 S C10 97.05(10)
S C10 H10A 109.5
S C10 H10B 109.5
H10A C10 H10B 109.5
S C10 H10C 109.5
H10A C10 H10C 109.5
H10B C10 H10C 109.5
S C11 H11A 109.5
S C11 H11B 109.5
H11A C11 H11B 109.5
S C11 H11C 109.5
H11A C11 H11C 109.5
H11B C11 H11C 109.5

loop_
_geom_bond_atom_site_label_1
_geom_bond_atom_site_label_2
_geom_bond_distance
O1 C8 1.235(2)
O2 N2 1.230(2)
O3 N2 1.228(2)
O4 C7 1.410(2)
O4 HO4 0.83(3)
N1 C8 1.357(2)
N1 C3 1.413(2)
N1 H1 0.8600
N2 C5 1.473(2)
C1 C2 1.393(3)
C1 C6 1.394(3)
C1 C7 1.510(3)
C2 C3 1.401(3)
C2 H2 0.9300
C3 C4 1.399(3)
C4 C5 1.387(3)
C4 H4 0.9300
C5 C6 1.386(3)
C6 H6 0.9300
C7 H7A 0.9700
C7 H7B 0.9700
C8 C9 1.512(3)
C9 H9A 0.9600
C9 H9B 0.9600
C9 H9C 0.9600
S O5 1.5130(14)
S C11 1.785(2)
S C10 1.788(2)
C10 H10A 0.9600
C10 H10B 0.9600
C10 H10C 0.9600
C11 H11A 0.9600
C11 H11B 0.9600
C11 H11C 0.9600

loop_
_geom_hbond_atom_site_label_D
_geom_hbond_atom_site_label_H
_geom_hbond_atom_site_label_A
_geom_hbond_site_symmetry_A
_geom_hbond_distance_DH
_geom_hbond_distance_HA
_geom_hbond_distance_DA
_geom_hbond_angle_DHA
N1 H1 O5 1_554 0.86 1.98 2.835(2) 170.9
O4 HO4 O1 1_545 0.83(3) 1.86(3) 2.6941(19) 177(3)

loop_
_cod_related_entry_id
_cod_related_entry_database
_cod_related_entry_code
1 ChemSpider 21123276
